data_4346401
loop_
_publ_author_name
'Wang, Wen-Min'
'Zhang, Hong-Xia'
'Wang, Shi-Yu'
'Shen, Hai-Yun'
'Gao, Hong-Ling'
'Cui, Jian-Zhong'
'Zhao, Bin'

_publ_section_title
;
 Ligand Field Affected Single-Molecule Magnet Behavior of Lanthanide(III)
 Dinuclear Complexes with an 8-Hydroxyquinoline Schiff Base Derivative as
 Bridging Ligand.
;
_journal_issue 22
_journal_name_full 'Inorganic chemistry'
_journal_page_first 10610
_journal_page_last 10622
_journal_paper_doi 10.1021/acs.inorgchem.5b01404
_journal_volume 54
_journal_year 2015
_chemical_formula_sum 'C52 H24 F26 N4 O10 Tb2'
_chemical_formula_weight 1676.59
_space_group_IT_number 14
_space_group_name_Hall '-P 2yn'
_space_group_name_H-M_alt 'P 1 21/n 1'
_symmetry_cell_setting monoclinic
_symmetry_space_group_name_H-M 'P 1 21/n 1'
_atom_sites_solution_hydrogens geom
_atom_sites_solution_primary direct
_atom_sites_solution_secondary difmap
_audit_creation_method SHELXL-97
_cell_angle_alpha 90.00
_cell_angle_beta 94.85(3)
_cell_angle_gamma 90.00
_cell_formula_units_Z 2
_cell_length_a 11.229(2)
_cell_length_b 19.093(4)
_cell_length_c 13.064(3)
_cell_measurement_reflns_used 8664
_cell_measurement_temperature 113(2)
_cell_measurement_theta_max 27.8944
_cell_measurement_theta_min 1.8935
_cell_volume 2790.8(10)
_computing_cell_refinement crystalclear
_computing_data_collection crystalclear
_computing_data_reduction crystalclear
_computing_molecular_graphics 'Bruker SHELXTL'
_computing_publication_material 'Bruker SHELXTL'
_computing_structure_refinement 'SHELXL-97 (Sheldrick, 1997)'
_computing_structure_solution 'SHELXS-97 (Sheldrick, 1990)'
_diffrn_ambient_temperature 113(2)
_diffrn_measured_fraction_theta_full 0.999
_diffrn_measured_fraction_theta_max 0.999
_diffrn_measurement_device_type CCD
_diffrn_radiation_monochromator confocal
_diffrn_radiation_source 'rotating anode'
_diffrn_radiation_type MoK\a
_diffrn_radiation_wavelength 0.71073
_diffrn_reflns_av_R_equivalents 0.0400
_diffrn_reflns_av_sigmaI/netI 0.0311
_diffrn_reflns_limit_h_max 13
_diffrn_reflns_limit_h_min -13
_diffrn_reflns_limit_k_max 22
_diffrn_reflns_limit_k_min -22
_diffrn_reflns_limit_l_max 15
_diffrn_reflns_limit_l_min -15
_diffrn_reflns_number 22586
_diffrn_reflns_theta_full 25.02
_diffrn_reflns_theta_max 25.02
_diffrn_reflns_theta_min 1.89
_diffrn_standards_decay_% 0
_diffrn_standards_interval_count 0
_diffrn_standards_interval_time 0
_diffrn_standards_number 0
_exptl_absorpt_coefficient_mu 2.663
_exptl_absorpt_correction_T_max 0.7406
_exptl_absorpt_correction_T_min 0.6180
_exptl_absorpt_correction_type multi-scan
_exptl_absorpt_process_details crystalclear
_exptl_crystal_colour red
_exptl_crystal_density_diffrn 1.995
_exptl_crystal_density_method 'not measured'
_exptl_crystal_description block
_exptl_crystal_F_000 1616
_exptl_crystal_size_max 0.20
_exptl_crystal_size_mid 0.18
_exptl_crystal_size_min 0.12
_refine_diff_density_max 0.995
_refine_diff_density_min -0.831
_refine_diff_density_rms 0.099
_refine_ls_extinction_method none
_refine_ls_goodness_of_fit_ref 1.093
_refine_ls_hydrogen_treatment constr
_refine_ls_matrix_type full
_refine_ls_number_parameters 452
_refine_ls_number_reflns 4927
_refine_ls_number_restraints 372
_refine_ls_restrained_S_all 1.087
_refine_ls_R_factor_all 0.0290
_refine_ls_R_factor_gt 0.0254
_refine_ls_shift/su_max 0.001
_refine_ls_shift/su_mean 0.000
_refine_ls_structure_factor_coef Fsqd
_refine_ls_weighting_details 'calc w=1/[\s^2^(Fo^2^)+(0.0287P)^2^+1.3912P] where P=(Fo^2^+2Fc^2^)/3'
_refine_ls_weighting_scheme calc
_refine_ls_wR_factor_gt 0.0575
_refine_ls_wR_factor_ref 0.0593
_reflns_number_gt 4439
_reflns_number_total 4927
_reflns_threshold_expression >2sigma(I)
_cod_data_source_file ic5b01404_si_002.cif
_cod_data_source_block 2
_cod_depositor_comments
;
The following automatic conversions were performed:

data item '_exptl_absorpt_correction_type' value 'MULTI-SCAN' was
changed to 'multi-scan' in accordance with the
/home/saulius/struct/COD-crude-data/automatic-downloads/DataCite-retrospective/ACS/depositions/lib/dictionaries/cif_core.dic
dictionary named 'cif_core.dic' version 2.4.2 last updated on
2011-04-26.

data item '_refine_ls_hydrogen_treatment' value 'CONSTR' was changed
to 'constr' in accordance with the
/home/saulius/struct/COD-crude-data/automatic-downloads/DataCite-retrospective/ACS/depositions/lib/dictionaries/cif_core.dic
dictionary named 'cif_core.dic' version 2.4.2 last updated on
2011-04-26.

data item '_symmetry_cell_setting' value 'Monoclinic' was changed to
'monoclinic' in accordance with the
/home/saulius/struct/COD-crude-data/automatic-downloads/DataCite-retrospective/ACS/depositions/lib/dictionaries/cif_core.dic
dictionary named 'cif_core.dic' version 2.4.2 last updated on
2011-04-26.

Automatic conversion script
Id: cif_fix_values 6909 2019-04-08 15:41:33Z antanas 
;
_cod_original_sg_symbol_H-M P2(1)/n
_cod_database_code 4346401

loop_
_symmetry_equiv_pos_as_xyz
'x, y, z'
'-x+1/2, y+1/2, -z+1/2'
'-x, -y, -z'
'x-1/2, -y-1/2, z-1/2'

loop_
_atom_site_label
_atom_site_type_symbol
_atom_site_fract_x
_atom_site_fract_y
_atom_site_fract_z
_atom_site_U_iso_or_equiv
_atom_site_adp_type
_atom_site_occupancy
_atom_site_symmetry_multiplicity
_atom_site_calc_flag
_atom_site_refinement_flags
_atom_site_disorder_assembly
_atom_site_disorder_group
Tb1 Tb 0.459666(12) 0.094154(7) 0.470577(10) 0.01291(6) Uani 1 1 d U . .
F1 F 0.7914(2) 0.26176(13) 0.49037(15) 0.0502(6) Uani 1 1 d U . .
F2 F 0.84693(17) 0.23720(11) 0.64616(16) 0.0363(5) Uani 1 1 d U . .
F3 F 0.73534(19) 0.32563(10) 0.6117(2) 0.0468(6) Uani 1 1 d U . .
F4 F 0.49268(19) 0.22287(12) 0.86747(15) 0.0412(6) Uani 1 1 d U . .
F5 F 0.32889(19) 0.21443(13) 0.77205(16) 0.0455(6) Uani 1 1 d U . .
F6 F 0.4085(2) 0.12332(11) 0.84380(15) 0.0431(6) Uani 1 1 d U . .
F7 F 0.6667(2) 0.17529(12) 0.18329(16) 0.0445(7) Uani 0.967(3) 1 d PU A 1
F8 F 0.5429(2) 0.14315(15) 0.06052(18) 0.0495(8) Uani 0.967(3) 1 d PU A 1
F9 F 0.6773(3) 0.07262(14) 0.1217(2) 0.0562(8) Uani 0.967(3) 1 d PU A 1
F7' F 0.707(7) 0.114(4) 0.167(6) 0.048(8) Uani 0.033(3) 1 d PU A 2
F8' F 0.541(7) 0.183(4) 0.110(6) 0.050(8) Uani 0.033(3) 1 d PU A 2
F9' F 0.592(7) 0.083(4) 0.063(6) 0.043(8) Uani 0.033(3) 1 d PU A 2
F10 F 0.3054(2) -0.07662(12) 0.13052(17) 0.0489(6) Uani 1 1 d U A .
F11 F 0.22773(19) -0.08196(10) 0.27380(16) 0.0375(5) Uani 1 1 d U A .
F12 F 0.16627(19) -0.00431(12) 0.16421(17) 0.0474(6) Uani 1 1 d U A .
F13 F 0.63005(19) 0.45925(10) 0.40980(17) 0.0407(5) Uani 1 1 d U . .
O1 O 0.46203(19) 0.11974(11) 0.64789(15) 0.0186(5) Uani 1 1 d U . .
O2 O 0.62100(18) 0.17227(10) 0.51811(15) 0.0170(5) Uani 1 1 d U . .
O3 O 0.51901(18) 0.12560(10) 0.30807(15) 0.0172(5) Uani 1 1 d U . .
O4 O 0.33623(18) 0.03532(11) 0.33926(15) 0.0199(5) Uani 1 1 d U . .
O5 O 0.39104(17) -0.01253(10) 0.54044(14) 0.0152(4) Uani 1 1 d U . .
N1 N 0.2544(2) 0.10322(12) 0.52034(18) 0.0149(5) Uani 1 1 d U . .
N2 N 0.3644(2) 0.21928(12) 0.45658(18) 0.0172(5) Uani 1 1 d U . .
C1 C 0.4330(3) 0.18211(17) 0.7978(2) 0.0221(7) Uani 1 1 d U . .
C2 C 0.4990(3) 0.17120(16) 0.7015(2) 0.0166(7) Uani 1 1 d U . .
C3 C 0.5876(3) 0.21872(16) 0.6815(2) 0.0197(7) Uani 1 1 d U . .
H3 H 0.6086 0.2552 0.7291 0.024 Uiso 1 1 calc R . .
C4 C 0.6457(3) 0.21289(15) 0.5917(2) 0.0168(6) Uani 1 1 d U . .
C5 C 0.7548(3) 0.25997(17) 0.5840(2) 0.0230(7) Uani 1 1 d U . .
C6 C 0.6016(3) 0.12140(17) 0.1470(2) 0.0250(7) Uani 1 1 d U . .
C7 C 0.5162(3) 0.09359(14) 0.2231(2) 0.0171(7) Uani 1 1 d U A .
C8 C 0.4433(3) 0.03887(17) 0.1906(2) 0.0230(7) Uani 1 1 d U . .
H8 H 0.4535 0.0167 0.1268 0.028 Uiso 1 1 calc R A .
C9 C 0.3545(3) 0.01569(16) 0.2505(2) 0.0186(7) Uani 1 1 d U A .
C10 C 0.2637(3) -0.03787(18) 0.2040(3) 0.0275(8) Uani 1 1 d U . .
C11 C 0.2069(3) 0.04576(15) 0.5621(2) 0.0164(6) Uani 1 1 d U . .
C12 C 0.2791(3) -0.01593(15) 0.5705(2) 0.0153(6) Uani 1 1 d U . .
C13 C 0.2301(3) -0.07494(16) 0.6113(2) 0.0195(7) Uani 1 1 d U . .
H13 H 0.2749 -0.1172 0.6159 0.023 Uiso 1 1 calc R . .
C14 C 0.1147(3) -0.07372(17) 0.6464(2) 0.0227(7) Uani 1 1 d U . .
H14 H 0.0840 -0.1151 0.6748 0.027 Uiso 1 1 calc R . .
C15 C 0.0460(3) -0.01468(17) 0.6407(2) 0.0233(7) Uani 1 1 d U . .
H15 H -0.0311 -0.0149 0.6656 0.028 Uiso 1 1 calc R . .
C16 C 0.0905(3) 0.04658(16) 0.5977(2) 0.0182(7) Uani 1 1 d U . .
C17 C 0.0262(3) 0.11025(17) 0.5880(3) 0.0230(7) Uani 1 1 d U . .
H17 H -0.0525 0.1129 0.6094 0.028 Uiso 1 1 calc R . .
C18 C 0.0773(3) 0.16835(16) 0.5476(2) 0.0215(7) Uani 1 1 d U . .
H18 H 0.0350 0.2115 0.5419 0.026 Uiso 1 1 calc R . .
C19 C 0.1925(3) 0.16296(16) 0.5152(2) 0.0183(7) Uani 1 1 d U . .
C20 C 0.2566(3) 0.22433(15) 0.4809(2) 0.0180(7) Uani 1 1 d U . .
H20 H 0.2176 0.2685 0.4765 0.022 Uiso 1 1 calc R . .
C21 C 0.4284(3) 0.28299(15) 0.4418(2) 0.0175(6) Uani 1 1 d U . .
C22 C 0.4229(3) 0.33818(15) 0.5109(2) 0.0210(7) Uani 1 1 d U . .
H22 H 0.3725 0.3349 0.5656 0.025 Uiso 1 1 calc R . .
C23 C 0.4906(3) 0.39782(16) 0.5000(3) 0.0266(8) Uani 1 1 d U . .
H23 H 0.4877 0.4356 0.5470 0.032 Uiso 1 1 calc R . .
C24 C 0.5621(3) 0.40124(15) 0.4199(3) 0.0252(8) Uani 1 1 d U . .
C25 C 0.5700(3) 0.34786(16) 0.3508(3) 0.0258(8) Uani 1 1 d U . .
H25 H 0.6202 0.3520 0.2961 0.031 Uiso 1 1 calc R . .
C26 C 0.5031(3) 0.28758(16) 0.3621(2) 0.0204(7) Uani 1 1 d U . .
H26 H 0.5083 0.2496 0.3157 0.025 Uiso 1 1 calc R . .

loop_
_atom_site_aniso_label
_atom_site_aniso_U_11
_atom_site_aniso_U_22
_atom_site_aniso_U_33
_atom_site_aniso_U_23
_atom_site_aniso_U_13
_atom_site_aniso_U_12
Tb1 0.01301(10) 0.01460(9) 0.01162(9) -0.00090(5) 0.00399(6) 0.00065(6)
F1 0.0447(14) 0.0823(17) 0.0248(11) 0.0021(11) 0.0105(10) -0.0356(13)
F2 0.0170(10) 0.0463(12) 0.0444(13) 0.0120(10) -0.0050(9) -0.0027(9)
F3 0.0310(12) 0.0216(10) 0.0888(18) -0.0039(11) 0.0108(12) -0.0049(9)
F4 0.0397(13) 0.0617(14) 0.0237(11) -0.0221(10) 0.0120(9) -0.0167(11)
F5 0.0282(12) 0.0767(16) 0.0332(12) -0.0017(11) 0.0123(9) 0.0181(12)
F6 0.0654(16) 0.0407(12) 0.0266(11) 0.0020(10) 0.0243(11) -0.0079(12)
F7 0.0556(16) 0.0515(14) 0.0283(12) -0.0056(10) 0.0160(11) -0.0344(12)
F8 0.0517(15) 0.0711(19) 0.0248(12) 0.0227(12) -0.0019(11) -0.0203(13)
F9 0.0570(18) 0.0446(14) 0.0748(19) 0.0092(14) 0.0516(15) 0.0089(13)
F7' 0.046(10) 0.049(10) 0.048(9) 0.001(7) 0.010(6) -0.003(7)
F8' 0.052(10) 0.054(10) 0.046(10) 0.004(7) 0.006(6) -0.005(7)
F9' 0.044(9) 0.045(9) 0.040(9) 0.003(6) 0.010(6) -0.004(6)
F10 0.0464(14) 0.0591(14) 0.0441(14) -0.0342(12) 0.0213(11) -0.0252(12)
F11 0.0394(13) 0.0357(11) 0.0378(12) -0.0018(9) 0.0058(10) -0.0171(10)
F12 0.0322(13) 0.0532(14) 0.0524(14) 0.0021(11) -0.0216(11) -0.0067(11)
F13 0.0408(13) 0.0198(10) 0.0631(15) -0.0004(10) 0.0125(11) -0.0073(9)
O1 0.0201(12) 0.0220(11) 0.0139(11) -0.0024(9) 0.0036(9) -0.0040(9)
O2 0.0151(11) 0.0208(11) 0.0154(11) -0.0014(9) 0.0027(9) 0.0016(9)
O3 0.0214(12) 0.0162(10) 0.0143(11) -0.0003(8) 0.0040(9) -0.0023(9)
O4 0.0178(12) 0.0285(12) 0.0136(11) -0.0018(9) 0.0021(9) -0.0023(10)
O5 0.0137(11) 0.0173(10) 0.0153(10) 0.0006(8) 0.0053(9) 0.0028(8)
N1 0.0137(13) 0.0193(13) 0.0118(13) -0.0021(10) 0.0016(10) 0.0016(10)
N2 0.0183(14) 0.0177(12) 0.0155(13) -0.0011(10) 0.0014(11) 0.0023(11)
C1 0.0203(18) 0.0310(17) 0.0153(16) -0.0018(13) 0.0036(13) -0.0015(14)
C2 0.0152(16) 0.0229(16) 0.0113(15) 0.0006(12) -0.0010(12) 0.0057(13)
C3 0.0171(16) 0.0249(16) 0.0173(16) -0.0057(13) 0.0015(13) -0.0009(13)
C4 0.0159(16) 0.0150(14) 0.0193(16) 0.0031(13) 0.0000(13) 0.0039(12)
C5 0.0182(17) 0.0265(17) 0.0240(17) 0.0011(14) 0.0008(14) 0.0002(14)
C6 0.030(2) 0.0259(17) 0.0200(17) -0.0008(14) 0.0067(15) -0.0034(15)
C7 0.0165(17) 0.0192(15) 0.0158(16) 0.0028(12) 0.0029(13) 0.0012(12)
C8 0.0254(18) 0.0282(17) 0.0165(16) -0.0064(13) 0.0078(14) -0.0016(15)
C9 0.0156(16) 0.0236(16) 0.0164(15) -0.0003(13) -0.0002(13) -0.0001(13)
C10 0.0240(19) 0.0353(19) 0.0235(18) -0.0077(15) 0.0038(15) -0.0068(15)
C11 0.0169(16) 0.0191(15) 0.0133(15) -0.0010(12) 0.0016(12) 0.0003(13)
C12 0.0129(15) 0.0209(15) 0.0124(14) -0.0030(12) 0.0031(12) -0.0009(12)
C13 0.0187(17) 0.0189(15) 0.0215(17) -0.0018(13) 0.0048(13) 0.0036(13)
C14 0.0209(18) 0.0232(16) 0.0252(18) 0.0038(14) 0.0087(14) -0.0018(14)
C15 0.0151(16) 0.0299(17) 0.0261(17) -0.0021(14) 0.0096(14) -0.0021(14)
C16 0.0152(16) 0.0236(16) 0.0161(15) -0.0017(12) 0.0022(13) 0.0029(13)
C17 0.0150(17) 0.0311(18) 0.0237(18) 0.0000(14) 0.0053(14) 0.0029(14)
C18 0.0176(17) 0.0227(16) 0.0239(17) -0.0026(13) -0.0003(13) 0.0066(14)
C19 0.0154(16) 0.0222(16) 0.0170(16) -0.0035(12) 0.0003(13) 0.0028(13)
C20 0.0189(17) 0.0178(15) 0.0169(15) -0.0005(12) -0.0004(13) 0.0033(13)
C21 0.0129(15) 0.0182(15) 0.0210(16) 0.0033(13) -0.0003(13) 0.0038(13)
C22 0.0201(17) 0.0208(16) 0.0225(17) 0.0002(13) 0.0030(14) 0.0063(13)
C23 0.0271(19) 0.0181(16) 0.0339(19) -0.0038(14) -0.0019(16) 0.0044(14)
C24 0.0221(19) 0.0156(15) 0.038(2) 0.0071(14) 0.0015(16) -0.0005(13)
C25 0.0254(19) 0.0254(17) 0.0271(18) 0.0071(14) 0.0055(15) 0.0044(15)
C26 0.0225(17) 0.0191(15) 0.0196(16) 0.0010(13) 0.0019(13) 0.0036(14)

loop_
_atom_type_symbol
_atom_type_description
_atom_type_scat_dispersion_real
_atom_type_scat_dispersion_imag
_atom_type_scat_source
C C 0.0033 0.0016 'International Tables Vol C Tables 4.2.6.8 and 6.1.1.4'
H H 0.0000 0.0000 'International Tables Vol C Tables 4.2.6.8 and 6.1.1.4'
N N 0.0061 0.0033 'International Tables Vol C Tables 4.2.6.8 and 6.1.1.4'
O O 0.0106 0.0060 'International Tables Vol C Tables 4.2.6.8 and 6.1.1.4'
F F 0.0171 0.0103 'International Tables Vol C Tables 4.2.6.8 and 6.1.1.4'
Tb Tb -0.1723 4.1537 'International Tables Vol C Tables 4.2.6.8 and 6.1.1.4'

loop_
_geom_angle_atom_site_label_1
_geom_angle_atom_site_label_2
_geom_angle_atom_site_label_3
_geom_angle
_geom_angle_site_symmetry_1
_geom_angle_site_symmetry_3
O5 Tb1 O3 81.56(7) 3_656 .
O5 Tb1 O1 104.66(7) 3_656 .
O3 Tb1 O1 148.13(7) . .
O5 Tb1 O5 72.93(8) 3_656 .
O3 Tb1 O5 133.41(7) . .
O1 Tb1 O5 77.23(7) . .
O5 Tb1 O2 84.18(7) 3_656 .
O3 Tb1 O2 78.99(7) . .
O1 Tb1 O2 70.78(7) . .
O5 Tb1 O2 134.11(7) . .
O5 Tb1 O4 91.04(7) 3_656 .
O3 Tb1 O4 70.39(7) . .
O1 Tb1 O4 139.20(7) . .
O5 Tb1 O4 71.77(7) . .
O2 Tb1 O4 149.38(7) . .
O5 Tb1 N1 140.33(7) 3_656 .
O3 Tb1 N1 124.36(8) . .
O1 Tb1 N1 70.06(8) . .
O5 Tb1 N1 67.53(7) . .
O2 Tb1 N1 126.60(7) . .
O4 Tb1 N1 73.90(8) . .
O5 Tb1 N2 155.34(8) 3_656 .
O3 Tb1 N2 81.34(7) . .
O1 Tb1 N2 81.41(7) . .
O5 Tb1 N2 131.49(7) . .
O2 Tb1 N2 75.20(7) . .
O4 Tb1 N2 99.78(7) . .
N1 Tb1 N2 64.32(8) . .
O5 Tb1 Tb1 37.22(5) 3_656 3_656
O3 Tb1 Tb1 110.20(5) . 3_656
O1 Tb1 Tb1 90.84(5) . 3_656
O5 Tb1 Tb1 35.71(5) . 3_656
O2 Tb1 Tb1 112.25(5) . 3_656
O4 Tb1 Tb1 79.23(5) . 3_656
N1 Tb1 Tb1 103.19(6) . 3_656
N2 Tb1 Tb1 166.93(6) . 3_656
C2 O1 Tb1 133.08(19) . .
C4 O2 Tb1 134.7(2) . .
C7 O3 Tb1 132.79(18) . .
C9 O4 Tb1 132.40(19) . .
C12 O5 Tb1 133.36(17) . 3_656
C12 O5 Tb1 119.40(17) . .
Tb1 O5 Tb1 107.07(8) 3_656 .
C19 N1 C11 119.4(3) . .
C19 N1 Tb1 123.0(2) . .
C11 N1 Tb1 117.42(19) . .
C20 N2 C21 117.7(3) . .
C20 N2 Tb1 116.1(2) . .
C21 N2 Tb1 125.25(18) . .
F6 C1 F4 107.4(3) . .
F6 C1 F5 107.3(3) . .
F4 C1 F5 106.3(3) . .
F6 C1 C2 113.3(3) . .
F4 C1 C2 113.0(3) . .
F5 C1 C2 109.2(2) . .
O1 C2 C3 128.0(3) . .
O1 C2 C1 113.9(3) . .
C3 C2 C1 118.1(3) . .
C2 C3 C4 120.0(3) . .
C2 C3 H3 120.0 . .
C4 C3 H3 120.0 . .
O2 C4 C3 127.5(3) . .
O2 C4 C5 116.2(3) . .
C3 C4 C5 116.3(3) . .
F1 C5 F3 107.4(3) . .
F1 C5 F2 106.6(3) . .
F3 C5 F2 106.2(3) . .
F1 C5 C4 112.9(3) . .
F3 C5 C4 112.7(3) . .
F2 C5 C4 110.7(3) . .
F7' C6 F9' 97(5) . .
F7' C6 F9 47(4) . .
F9' C6 F9 54(4) . .
F7' C6 F8 129(4) . .
F9' C6 F8 57(4) . .
F9 C6 F8 107.0(3) . .
F7' C6 F7 61(4) . .
F9' C6 F7 137(3) . .
F9 C6 F7 106.8(3) . .
F8 C6 F7 106.3(3) . .
F7' C6 F8' 128(5) . .
F9' C6 F8' 100(5) . .
F9 C6 F8' 143(3) . .
F8 C6 F8' 43(3) . .
F7 C6 F8' 73(3) . .
F7' C6 C7 118(4) . .
F9' C6 C7 110(3) . .
F9 C6 C7 111.7(3) . .
F8 C6 C7 111.6(3) . .
F7 C6 C7 113.1(3) . .
F8' C6 C7 102(3) . .
O3 C7 C8 127.6(3) . .
O3 C7 C6 115.5(3) . .
C8 C7 C6 116.9(3) . .
C7 C8 C9 120.3(3) . .
C7 C8 H8 119.8 . .
C9 C8 H8 119.8 . .
O4 C9 C8 127.4(3) . .
O4 C9 C10 114.3(3) . .
C8 C9 C10 118.2(3) . .
F10 C10 F11 106.8(3) . .
F10 C10 F12 108.3(3) . .
F11 C10 F12 106.5(3) . .
F10 C10 C9 113.3(3) . .
F11 C10 C9 112.4(3) . .
F12 C10 C9 109.3(3) . .
N1 C11 C16 121.8(3) . .
N1 C11 C12 117.2(3) . .
C16 C11 C12 121.0(3) . .
O5 C12 C13 124.3(3) . .
O5 C12 C11 118.4(3) . .
C13 C12 C11 117.4(3) . .
C12 C13 C14 121.3(3) . .
C12 C13 H13 119.4 . .
C14 C13 H13 119.4 . .
C15 C14 C13 121.8(3) . .
C15 C14 H14 119.1 . .
C13 C14 H14 119.1 . .
C14 C15 C16 119.3(3) . .
C14 C15 H15 120.3 . .
C16 C15 H15 120.3 . .
C15 C16 C17 123.6(3) . .
C15 C16 C11 119.2(3) . .
C17 C16 C11 117.2(3) . .
C18 C17 C16 120.1(3) . .
C18 C17 H17 120.0 . .
C16 C17 H17 120.0 . .
C17 C18 C19 118.9(3) . .
C17 C18 H18 120.5 . .
C19 C18 H18 120.5 . .
N1 C19 C18 122.6(3) . .
N1 C19 C20 115.6(3) . .
C18 C19 C20 121.7(3) . .
N2 C20 C19 121.0(3) . .
N2 C20 H20 119.5 . .
C19 C20 H20 119.5 . .
C22 C21 C26 119.9(3) . .
C22 C21 N2 120.3(3) . .
C26 C21 N2 119.6(3) . .
C23 C22 C21 120.1(3) . .
C23 C22 H22 119.9 . .
C21 C22 H22 119.9 . .
C24 C23 C22 118.6(3) . .
C24 C23 H23 120.7 . .
C22 C23 H23 120.7 . .
F13 C24 C25 118.4(3) . .
F13 C24 C23 118.8(3) . .
C25 C24 C23 122.8(3) . .
C24 C25 C26 118.7(3) . .
C24 C25 H25 120.6 . .
C26 C25 H25 120.6 . .
C25 C26 C21 119.8(3) . .
C25 C26 H26 120.1 . .
C21 C26 H26 120.1 . .

loop_
_geom_bond_atom_site_label_1
_geom_bond_atom_site_label_2
_geom_bond_distance
_geom_bond_site_symmetry_2
Tb1 O5 2.3023(19) 3_656
Tb1 O3 2.356(2) .
Tb1 O1 2.365(2) .
Tb1 O5 2.386(2) .
Tb1 O2 2.388(2) .
Tb1 O4 2.393(2) .
Tb1 N1 2.453(3) .
Tb1 N2 2.618(2) .
Tb1 Tb1 3.7710(7) 3_656
F1 C5 1.323(4) .
F2 C5 1.333(4) .
F3 C5 1.328(4) .
F4 C1 1.334(4) .
F5 C1 1.339(4) .
F6 C1 1.313(4) .
F7 C6 1.327(4) .
F8 C6 1.325(4) .
F9 C6 1.322(4) .
F7' C6 1.20(8) .
F8' C6 1.42(8) .
F9' C6 1.32(7) .
F10 C10 1.328(4) .
F11 C10 1.329(4) .
F12 C10 1.335(4) .
F13 C24 1.358(4) .
O1 C2 1.256(4) .
O2 C4 1.248(3) .
O3 C7 1.265(4) .
O4 C9 1.251(4) .
O5 C12 1.350(3) .
O5 Tb1 2.3023(19) 3_656
N1 C19 1.335(4) .
N1 C11 1.355(4) .
N2 C20 1.281(4) .
N2 C21 1.434(4) .
C1 C2 1.528(4) .
C2 C3 1.387(4) .
C3 C4 1.395(4) .
C3 H3 0.9500 .
C4 C5 1.529(4) .
C6 C7 1.534(4) .
C7 C8 1.372(4) .
C8 C9 1.391(4) .
C8 H8 0.9500 .
C9 C10 1.533(4) .
C11 C16 1.423(4) .
C11 C12 1.429(4) .
C12 C13 1.381(4) .
C13 C14 1.410(4) .
C13 H13 0.9500 .
C14 C15 1.364(4) .
C14 H14 0.9500 .
C15 C16 1.408(4) .
C15 H15 0.9500 .
C16 C17 1.415(4) .
C17 C18 1.374(4) .
C17 H17 0.9500 .
C18 C19 1.399(4) .
C18 H18 0.9500 .
C19 C20 1.465(4) .
C20 H20 0.9500 .
C21 C22 1.392(4) .
C21 C26 1.394(4) .
C22 C23 1.383(4) .
C22 H22 0.9500 .
C23 C24 1.373(5) .
C23 H23 0.9500 .
C24 C25 1.369(5) .
C25 C26 1.389(4) .
C25 H25 0.9500 .
C26 H26 0.9500 .

loop_
_geom_torsion_atom_site_label_1
_geom_torsion_atom_site_label_2
_geom_torsion_atom_site_label_3
_geom_torsion_atom_site_label_4
_geom_torsion
_geom_torsion_site_symmetry_1
_geom_torsion_site_symmetry_4
O5 Tb1 O1 C2 105.0(3) 3_656 .
O3 Tb1 O1 C2 7.4(3) . .
O5 Tb1 O1 C2 173.3(3) . .
O2 Tb1 O1 C2 26.7(2) . .
O4 Tb1 O1 C2 -145.6(2) . .
N1 Tb1 O1 C2 -116.2(3) . .
N2 Tb1 O1 C2 -50.5(3) . .
Tb1 Tb1 O1 C2 140.0(3) 3_656 .
O5 Tb1 O2 C4 -126.9(3) 3_656 .
O3 Tb1 O2 C4 150.6(3) . .
O1 Tb1 O2 C4 -19.1(2) . .
O5 Tb1 O2 C4 -67.5(3) . .
O4 Tb1 O2 C4 151.0(2) . .
N1 Tb1 O2 C4 25.8(3) . .
N2 Tb1 O2 C4 66.8(3) . .
Tb1 Tb1 O2 C4 -101.9(2) 3_656 .
O5 Tb1 O3 C7 64.0(3) 3_656 .
O1 Tb1 O3 C7 168.3(2) . .
O5 Tb1 O3 C7 7.3(3) . .
O2 Tb1 O3 C7 149.7(3) . .
O4 Tb1 O3 C7 -30.1(3) . .
N1 Tb1 O3 C7 -83.2(3) . .
N2 Tb1 O3 C7 -133.8(3) . .
Tb1 Tb1 O3 C7 39.9(3) 3_656 .
O5 Tb1 O4 C9 -52.4(3) 3_656 .
O3 Tb1 O4 C9 28.2(3) . .
O1 Tb1 O4 C9 -166.6(2) . .
O5 Tb1 O4 C9 -124.1(3) . .
O2 Tb1 O4 C9 27.9(3) . .
N1 Tb1 O4 C9 164.8(3) . .
N2 Tb1 O4 C9 105.3(3) . .
Tb1 Tb1 O4 C9 -87.9(3) 3_656 .
O5 Tb1 O5 C12 -175.9(2) 3_656 .
O3 Tb1 O5 C12 -116.05(19) . .
O1 Tb1 O5 C12 74.12(19) . .
O2 Tb1 O5 C12 120.51(18) . .
O4 Tb1 O5 C12 -78.99(19) . .
N1 Tb1 O5 C12 0.66(18) . .
N2 Tb1 O5 C12 8.0(2) . .
Tb1 Tb1 O5 C12 -175.9(2) 3_656 .
O5 Tb1 O5 Tb1 0.001(1) 3_656 3_656
O3 Tb1 O5 Tb1 59.88(12) . 3_656
O1 Tb1 O5 Tb1 -109.94(9) . 3_656
O2 Tb1 O5 Tb1 -63.55(11) . 3_656
O4 Tb1 O5 Tb1 96.95(9) . 3_656
N1 Tb1 O5 Tb1 176.60(10) . 3_656
N2 Tb1 O5 Tb1 -176.05(7) . 3_656
O5 Tb1 N1 C19 -179.37(19) 3_656 .
O3 Tb1 N1 C19 -56.3(2) . .
O1 Tb1 N1 C19 91.5(2) . .
O5 Tb1 N1 C19 175.5(2) . .
O2 Tb1 N1 C19 46.4(2) . .
O4 Tb1 N1 C19 -107.9(2) . .
N2 Tb1 N1 C19 1.6(2) . .
Tb1 Tb1 N1 C19 177.6(2) 3_656 .
O5 Tb1 N1 C11 5.9(3) 3_656 .
O3 Tb1 N1 C11 128.95(19) . .
O1 Tb1 N1 C11 -83.2(2) . .
O5 Tb1 N1 C11 0.77(19) . .
O2 Tb1 N1 C11 -128.37(19) . .
O4 Tb1 N1 C11 77.3(2) . .
N2 Tb1 N1 C11 -173.1(2) . .
Tb1 Tb1 N1 C11 2.8(2) 3_656 .
O5 Tb1 N2 C20 -179.52(18) 3_656 .
O3 Tb1 N2 C20 133.9(2) . .
O1 Tb1 N2 C20 -73.0(2) . .
O5 Tb1 N2 C20 -8.6(2) . .
O2 Tb1 N2 C20 -145.3(2) . .
O4 Tb1 N2 C20 65.7(2) . .
N1 Tb1 N2 C20 -1.1(2) . .
Tb1 Tb1 N2 C20 -18.8(4) 3_656 .
O5 Tb1 N2 C21 -10.9(3) 3_656 .
O3 Tb1 N2 C21 -57.5(2) . .
O1 Tb1 N2 C21 95.6(2) . .
O5 Tb1 N2 C21 159.99(19) . .
O2 Tb1 N2 C21 23.3(2) . .
O4 Tb1 N2 C21 -125.7(2) . .
N1 Tb1 N2 C21 167.5(2) . .
Tb1 Tb1 N2 C21 149.8(2) 3_656 .
Tb1 O1 C2 C3 -25.4(5) . .
Tb1 O1 C2 C1 152.4(2) . .
F6 C1 C2 O1 39.7(4) . .
F4 C1 C2 O1 162.2(3) . .
F5 C1 C2 O1 -79.8(3) . .
F6 C1 C2 C3 -142.2(3) . .
F4 C1 C2 C3 -19.7(4) . .
F5 C1 C2 C3 98.3(3) . .
O1 C2 C3 C4 1.2(5) . .
C1 C2 C3 C4 -176.6(3) . .
Tb1 O2 C4 C3 9.0(5) . .
Tb1 O2 C4 C5 -173.22(18) . .
C2 C3 C4 O2 7.1(5) . .
C2 C3 C4 C5 -170.7(3) . .
O2 C4 C5 F1 14.1(4) . .
C3 C4 C5 F1 -167.9(3) . .
O2 C4 C5 F3 136.0(3) . .
C3 C4 C5 F3 -46.0(4) . .
O2 C4 C5 F2 -105.3(3) . .
C3 C4 C5 F2 72.8(3) . .
Tb1 O3 C7 C8 22.9(5) . .
Tb1 O3 C7 C6 -159.4(2) . .
F7' C6 C7 O3 69(5) . .
F9' C6 C7 O3 179(4) . .
F9 C6 C7 O3 121.0(3) . .
F8 C6 C7 O3 -119.4(3) . .
F7 C6 C7 O3 0.5(4) . .
F8' C6 C7 O3 -76(4) . .
F7' C6 C7 C8 -113(5) . .
F9' C6 C7 C8 -3(4) . .
F9 C6 C7 C8 -61.1(4) . .
F8 C6 C7 C8 58.6(4) . .
F7 C6 C7 C8 178.4(3) . .
F8' C6 C7 C8 102(4) . .
O3 C7 C8 C9 4.7(5) . .
C6 C7 C8 C9 -173.0(3) . .
Tb1 O4 C9 C8 -19.0(5) . .
Tb1 O4 C9 C10 163.6(2) . .
C7 C8 C9 O4 -6.4(5) . .
C7 C8 C9 C10 171.0(3) . .
O4 C9 C10 F10 -156.7(3) . .
C8 C9 C10 F10 25.6(4) . .
O4 C9 C10 F11 -35.5(4) . .
C8 C9 C10 F11 146.8(3) . .
O4 C9 C10 F12 82.5(3) . .
C8 C9 C10 F12 -95.2(3) . .
C19 N1 C11 C16 2.2(4) . .
Tb1 N1 C11 C16 177.2(2) . .
C19 N1 C11 C12 -177.0(3) . .
Tb1 N1 C11 C12 -2.0(3) . .
Tb1 O5 C12 C13 5.0(4) 3_656 .
Tb1 O5 C12 C13 179.7(2) . .
Tb1 O5 C12 C11 -176.64(18) 3_656 .
Tb1 O5 C12 C11 -2.0(3) . .
N1 C11 C12 O5 2.7(4) . .
C16 C11 C12 O5 -176.6(2) . .
N1 C11 C12 C13 -178.9(3) . .
C16 C11 C12 C13 1.9(4) . .
O5 C12 C13 C14 176.4(3) . .
C11 C12 C13 C14 -1.9(4) . .
C12 C13 C14 C15 0.6(5) . .
C13 C14 C15 C16 0.7(5) . .
C14 C15 C16 C17 179.8(3) . .
C14 C15 C16 C11 -0.7(4) . .
N1 C11 C16 C15 -179.8(3) . .
C12 C11 C16 C15 -0.6(4) . .
N1 C11 C16 C17 -0.3(4) . .
C12 C11 C16 C17 178.9(3) . .
C15 C16 C17 C18 178.2(3) . .
C11 C16 C17 C18 -1.3(4) . .
C16 C17 C18 C19 1.0(5) . .
C11 N1 C19 C18 -2.7(4) . .
Tb1 N1 C19 C18 -177.3(2) . .
C11 N1 C19 C20 172.7(3) . .
Tb1 N1 C19 C20 -2.0(3) . .
C17 C18 C19 N1 1.1(5) . .
C17 C18 C19 C20 -174.0(3) . .
C21 N2 C20 C19 -168.9(2) . .
Tb1 N2 C20 C19 0.5(4) . .
N1 C19 C20 N2 0.9(4) . .
C18 C19 C20 N2 176.2(3) . .
C20 N2 C21 C22 44.4(4) . .
Tb1 N2 C21 C22 -124.0(2) . .
C20 N2 C21 C26 -140.2(3) . .
Tb1 N2 C21 C26 51.3(3) . .
C26 C21 C22 C23 0.6(5) . .
N2 C21 C22 C23 175.9(3) . .
C21 C22 C23 C24 0.3(5) . .
C22 C23 C24 F13 -179.1(3) . .
C22 C23 C24 C25 -0.5(5) . .
F13 C24 C25 C26 178.4(3) . .
C23 C24 C25 C26 -0.1(5) . .
C24 C25 C26 C21 1.1(5) . .
C22 C21 C26 C25 -1.3(4) . .
N2 C21 C26 C25 -176.7(3) . .
